data_4118733
loop_
_publ_author_name
'Javier Carreras'
'Mahendra Patil'
'Walter Thiel'
'Manuel Alcarazo'

_publ_section_title
;
 Exploiting the \p-Acceptor Properties of Carbene-Stabilized Phosphorus
 Centered Trications [L3P]3+: Applications in Pt(II) Catalysis
;
_journal_name_full 'Journal of the American Chemical Society'
_journal_page_first 16753
_journal_page_last 16758
_journal_paper_doi 10.1021/ja306947m
_journal_volume 134
_journal_year 2012
_chemical_absolute_configuration rmad
_chemical_compound_source ethanole
_chemical_formula_moiety 'C26 H16'
_chemical_formula_sum 'C26 H16'
_chemical_formula_weight 328.39
_space_group_IT_number 14
_symmetry_cell_setting monoclinic
_symmetry_Int_Tables_number 14
_symmetry_space_group_name_Hall '-P 2yn'
_symmetry_space_group_name_H-M 'P 1 21/n 1'
_atom_sites_solution_hydrogens geom
_atom_sites_solution_primary direct
_atom_sites_solution_secondary difmap
_audit_block_code CSJ-CA-339-21
_audit_creation_date 2012-04-26
_audit_creation_method SHELXL-97
_cell_angle_alpha 90.00
_cell_angle_beta 103.407(2)
_cell_angle_gamma 90.00
_cell_formula_units_Z 4
_cell_length_a 10.0094(5)
_cell_length_b 8.1625(4)
_cell_length_c 20.4952(11)
_cell_measurement_reflns_used 9993
_cell_measurement_temperature 100
_cell_measurement_theta_max 66.2204
_cell_measurement_theta_min 4.4355
_cell_volume 1628.86(14)
_computing_cell_refinement 'SAINT software (Bruker AXS, 2004)'
_computing_data_collection 'PROTEUM2 (Bruker AXS, 2008)'
_computing_data_reduction 'SAINT software (Bruker AXS, 2004)'
_computing_molecular_graphics 'DIAMOND (Crystal Impact GbR, 2005)'
_computing_structure_refinement 'SHELXL-97 (G. M. Sheldrick, 2008)'
_computing_structure_solution 'SHELXS-97 (G. M. Sheldrick, 2008)'
_diffrn_ambient_temperature 100
_diffrn_detector_area_resol_mean 66.67
_diffrn_measured_fraction_theta_full 0.990
_diffrn_measured_fraction_theta_max 0.990
_diffrn_measurement_device_type 'Bruker AXS X8 Proteum'
_diffrn_measurement_method 'CCD \f- and \w-scans'
_diffrn_radiation_monochromator 'focusing multilayer optic'
_diffrn_radiation_source '0.2 x 2mm^2^ focus rotating anode'
_diffrn_radiation_type Cu-K\a
_diffrn_radiation_wavelength 1.54178
_diffrn_reflns_av_R_equivalents 0.0528
_diffrn_reflns_av_sigmaI/netI 0.0209
_diffrn_reflns_limit_h_max 11
_diffrn_reflns_limit_h_min -11
_diffrn_reflns_limit_k_max 8
_diffrn_reflns_limit_k_min -9
_diffrn_reflns_limit_l_max 24
_diffrn_reflns_limit_l_min -24
_diffrn_reflns_number 36073
_diffrn_reflns_theta_full 67.26
_diffrn_reflns_theta_max 67.26
_diffrn_reflns_theta_min 4.44
_exptl_absorpt_coefficient_mu 0.577
_exptl_absorpt_correction_T_max 0.95604
_exptl_absorpt_correction_T_min 0.88770
_exptl_absorpt_correction_type gaussian
_exptl_absorpt_process_details 'SADABS (Bruker AXS, 2008)'
_exptl_crystal_colour colourless
_exptl_crystal_density_diffrn 1.339
_exptl_crystal_description prism
_exptl_crystal_F_000 688
_exptl_crystal_size_max 0.26
_exptl_crystal_size_mid 0.19
_exptl_crystal_size_min 0.08
_refine_diff_density_max 0.150
_refine_diff_density_min -0.195
_refine_diff_density_rms 0.044
_refine_ls_extinction_method none
_refine_ls_goodness_of_fit_ref 1.079
_refine_ls_hydrogen_treatment constr
_refine_ls_matrix_type full
_refine_ls_number_parameters 235
_refine_ls_number_reflns 2895
_refine_ls_number_restraints 0
_refine_ls_restrained_S_all 1.079
_refine_ls_R_factor_all 0.0380
_refine_ls_R_factor_gt 0.0348
_refine_ls_shift/su_max 0.000
_refine_ls_shift/su_mean 0.000
_refine_ls_structure_factor_coef Fsqd
_refine_ls_weighting_details 'calc w=1/[\s^2^(Fo^2^)+(0.0525P)^2^+0.3423P] where P=(Fo^2^+2Fc^2^)/3'
_refine_ls_weighting_scheme calc
_refine_ls_wR_factor_gt 0.0908
_refine_ls_wR_factor_ref 0.0931
_reflns_number_gt 2612
_reflns_number_total 2895
_reflns_threshold_expression >2sigma(I)
_cod_data_source_file ja306947m_si_003.cif
_cod_data_source_block 7790sadabs
_cod_original_sg_symbol_Hall '-p 2yn'
_cod_database_code 4118733

loop_
_symmetry_equiv_pos_as_xyz
'x, y, z'
'-x+1/2, y+1/2, -z+1/2'
'-x, -y, -z'
'x-1/2, -y-1/2, z-1/2'

loop_
_atom_site_label
_atom_site_type_symbol
_atom_site_fract_x
_atom_site_fract_y
_atom_site_fract_z
_atom_site_U_iso_or_equiv
_atom_site_adp_type
_atom_site_occupancy
_atom_site_symmetry_multiplicity
_atom_site_calc_flag
_atom_site_refinement_flags
C1 C 0.53510(11) 0.60244(13) 0.71842(5) 0.0179(2) Uani 1 1 d .
C2 C 0.68408(11) 0.62622(13) 0.73062(5) 0.0178(2) Uani 1 1 d .
C3 C 0.77254(11) 0.57633(13) 0.79145(5) 0.0190(2) Uani 1 1 d .
H3 H 0.7341 0.5355 0.8265 0.023 Uiso 1 1 calc R
C4 C 0.91312(11) 0.58535(13) 0.80133(6) 0.0207(3) Uani 1 1 d .
H4 H 0.9705 0.5491 0.8424 0.025 Uiso 1 1 calc R
C5 C 0.97118(11) 0.64783(14) 0.75088(6) 0.0214(3) Uani 1 1 d .
H5 H 1.0680 0.6589 0.7582 0.026 Uiso 1 1 calc R
C6 C 0.88769(11) 0.69330(13) 0.69048(6) 0.0202(3) Uani 1 1 d .
H6 H 0.9280 0.7346 0.6562 0.024 Uiso 1 1 calc R
C7 C 0.74358(11) 0.68010(13) 0.67826(5) 0.0187(3) Uani 1 1 d .
C8 C 0.65559(11) 0.71197(13) 0.61188(6) 0.0198(3) Uani 1 1 d .
C9 C 0.70389(12) 0.79011(15) 0.56056(6) 0.0248(3) Uani 1 1 d .
H9 H 0.7955 0.8299 0.5698 0.030 Uiso 1 1 calc R
C10 C 0.62125(13) 0.81007(16) 0.49727(6) 0.0292(3) Uani 1 1 d .
H10 H 0.6561 0.8626 0.4633 0.035 Uiso 1 1 calc R
C11 C 0.48647(13) 0.75300(16) 0.48316(6) 0.0296(3) Uani 1 1 d .
H11 H 0.4294 0.7652 0.4394 0.036 Uiso 1 1 calc R
C12 C 0.43645(12) 0.67908(15) 0.53270(6) 0.0261(3) Uani 1 1 d .
H12 H 0.3440 0.6418 0.5228 0.031 Uiso 1 1 calc R
C13 C 0.51840(11) 0.65705(14) 0.59778(5) 0.0206(3) Uani 1 1 d .
C14 C 0.46107(11) 0.58844(13) 0.65135(5) 0.0196(2) Uani 1 1 d .
C15 C 0.33123(11) 0.50880(14) 0.63693(6) 0.0222(3) Uani 1 1 d .
H15 H 0.2817 0.4974 0.5916 0.027 Uiso 1 1 calc R
C16 C 0.27705(11) 0.44878(14) 0.68702(6) 0.0226(3) Uani 1 1 d .
H16 H 0.1967 0.3828 0.6764 0.027 Uiso 1 1 calc R
C17 C 0.33931(11) 0.48370(13) 0.75497(6) 0.0200(3) Uani 1 1 d .
C18 C 0.27862(11) 0.42534(14) 0.80734(6) 0.0223(3) Uani 1 1 d .
H18 H 0.2021 0.3534 0.7966 0.027 Uiso 1 1 calc R
C19 C 0.32830(11) 0.47078(14) 0.87183(6) 0.0227(3) Uani 1 1 d .
H19 H 0.2927 0.4226 0.9064 0.027 Uiso 1 1 calc R
C20 C 0.43464(11) 0.59149(14) 0.88799(6) 0.0206(3) Uani 1 1 d .
C21 C 0.46517(12) 0.66759(14) 0.95159(6) 0.0231(3) Uani 1 1 d .
H21 H 0.4237 0.6275 0.9857 0.028 Uiso 1 1 calc R
C22 C 0.55329(12) 0.79795(15) 0.96518(6) 0.0245(3) Uani 1 1 d .
H22 H 0.5731 0.8473 1.0083 0.029 Uiso 1 1 calc R
C23 C 0.61417(11) 0.85812(14) 0.91484(6) 0.0221(3) Uani 1 1 d .
H23 H 0.6727 0.9511 0.9235 0.027 Uiso 1 1 calc R
C24 C 0.58992(11) 0.78380(13) 0.85317(5) 0.0192(2) Uani 1 1 d .
H24 H 0.6331 0.8254 0.8200 0.023 Uiso 1 1 calc R
C25 C 0.50164(11) 0.64600(13) 0.83792(5) 0.0183(2) Uani 1 1 d .
C26 C 0.46284(11) 0.57488(13) 0.77083(5) 0.0179(2) Uani 1 1 d .

loop_
_atom_site_aniso_label
_atom_site_aniso_U_11
_atom_site_aniso_U_22
_atom_site_aniso_U_33
_atom_site_aniso_U_23
_atom_site_aniso_U_13
_atom_site_aniso_U_12
C1 0.0182(6) 0.0139(5) 0.0217(6) -0.0002(4) 0.0047(4) 0.0008(4)
C2 0.0182(6) 0.0139(5) 0.0217(6) -0.0021(4) 0.0050(4) 0.0003(4)
C3 0.0200(6) 0.0163(5) 0.0211(6) -0.0010(4) 0.0053(4) 0.0007(4)
C4 0.0198(6) 0.0182(6) 0.0227(6) -0.0015(4) 0.0021(5) 0.0015(4)
C5 0.0162(5) 0.0189(6) 0.0287(6) -0.0024(4) 0.0045(5) -0.0005(4)
C6 0.0205(6) 0.0169(6) 0.0248(6) -0.0009(4) 0.0084(5) -0.0010(4)
C7 0.0200(6) 0.0142(5) 0.0221(6) -0.0016(4) 0.0055(5) 0.0003(4)
C8 0.0213(6) 0.0175(6) 0.0211(6) -0.0014(4) 0.0061(5) 0.0018(4)
C9 0.0228(6) 0.0276(6) 0.0250(6) 0.0018(5) 0.0074(5) -0.0004(5)
C10 0.0309(7) 0.0343(7) 0.0237(6) 0.0065(5) 0.0091(5) 0.0004(5)
C11 0.0300(7) 0.0365(7) 0.0206(6) 0.0032(5) 0.0023(5) 0.0021(5)
C12 0.0212(6) 0.0317(7) 0.0238(6) 0.0003(5) 0.0021(5) -0.0008(5)
C13 0.0216(6) 0.0193(6) 0.0207(6) -0.0010(4) 0.0044(5) 0.0018(4)
C14 0.0177(5) 0.0187(6) 0.0218(6) -0.0011(4) 0.0037(4) 0.0017(4)
C15 0.0193(6) 0.0234(6) 0.0223(6) -0.0017(4) 0.0013(5) 0.0003(4)
C16 0.0167(5) 0.0207(6) 0.0293(6) -0.0025(5) 0.0030(5) -0.0022(4)
C17 0.0168(5) 0.0167(5) 0.0267(6) 0.0004(4) 0.0056(5) 0.0027(4)
C18 0.0171(5) 0.0189(6) 0.0320(6) 0.0020(5) 0.0077(5) -0.0002(4)
C19 0.0204(6) 0.0222(6) 0.0279(6) 0.0055(5) 0.0104(5) 0.0027(5)
C20 0.0185(5) 0.0201(6) 0.0236(6) 0.0043(4) 0.0058(4) 0.0053(4)
C21 0.0225(6) 0.0268(6) 0.0215(6) 0.0052(5) 0.0078(5) 0.0061(5)
C22 0.0254(6) 0.0270(6) 0.0200(6) -0.0006(4) 0.0031(5) 0.0049(5)
C23 0.0206(6) 0.0205(6) 0.0237(6) 0.0002(4) 0.0018(5) 0.0013(4)
C24 0.0169(5) 0.0199(6) 0.0210(6) 0.0028(4) 0.0047(4) 0.0030(4)
C25 0.0147(5) 0.0179(5) 0.0222(6) 0.0030(4) 0.0042(4) 0.0047(4)
C26 0.0158(5) 0.0154(5) 0.0225(6) 0.0022(4) 0.0041(4) 0.0032(4)

loop_
_atom_type_symbol
_atom_type_description
_atom_type_scat_dispersion_real
_atom_type_scat_dispersion_imag
_atom_type_scat_source
C C 0.0181 0.0091 'International Tables Vol C Tables 4.2.6.8 and 6.1.1.4'
H H 0.0000 0.0000 'International Tables Vol C Tables 4.2.6.8 and 6.1.1.4'

loop_
_exptl_crystal_face_index_h
_exptl_crystal_face_index_k
_exptl_crystal_face_index_l
_exptl_crystal_face_perp_dist
0.00 0.00 -1.00 0.0400
0.00 0.00 1.00 0.0400
1.00 -2.00 0.00 0.1100
1.00 -1.00 0.00 0.1100
-1.00 1.00 0.00 0.0500
-1.00 -2.00 1.00 0.1500
1.00 1.00 -1.00 0.1000
-3.00 0.00 1.00 0.1100
3.00 0.00 -1.00 0.0800

loop_
_geom_angle_atom_site_label_1
_geom_angle_atom_site_label_2
_geom_angle_atom_site_label_3
_geom_angle
_geom_angle_publ_flag
C14 C1 C26 118.20(10) y
C14 C1 C2 117.50(10) y
C26 C1 C2 123.94(10) y
C3 C2 C7 118.18(10) y
C3 C2 C1 121.15(10) y
C7 C2 C1 120.17(10) y
C4 C3 C2 121.67(11) y
C4 C3 H3 119.2 n
C2 C3 H3 119.2 n
C3 C4 C5 119.86(10) y
C3 C4 H4 120.1 n
C5 C4 H4 120.1 n
C6 C5 C4 119.71(10) y
C6 C5 H5 120.1 n
C4 C5 H5 120.1 n
C5 C6 C7 121.52(10) y
C5 C6 H6 119.2 n
C7 C6 H6 119.2 n
C6 C7 C2 118.88(10) y
C6 C7 C8 121.49(10) y
C2 C7 C8 119.54(10) y
C9 C8 C13 118.55(10) y
C9 C8 C7 122.58(10) y
C13 C8 C7 118.83(10) y
C10 C9 C8 121.47(11) y
C10 C9 H9 119.3 n
C8 C9 H9 119.3 n
C9 C10 C11 119.84(11) y
C9 C10 H10 120.1 n
C11 C10 H10 120.1 n
C12 C11 C10 119.71(11) y
C12 C11 H11 120.1 n
C10 C11 H11 120.1 n
C11 C12 C13 121.71(11) y
C11 C12 H12 119.1 n
C13 C12 H12 119.1 n
C12 C13 C8 118.70(11) y
C12 C13 C14 121.12(10) y
C8 C13 C14 120.06(10) y
C1 C14 C15 119.30(10) y
C1 C14 C13 119.52(10) y
C15 C14 C13 121.18(10) y
C16 C15 C14 120.90(10) y
C16 C15 H15 119.5 n
C14 C15 H15 119.5 n
C15 C16 C17 120.57(10) y
C15 C16 H16 119.7 n
C17 C16 H16 119.7 n
C26 C17 C16 119.57(10) y
C26 C17 C18 120.18(10) y
C16 C17 C18 120.24(10) y
C19 C18 C17 121.19(10) y
C19 C18 H18 119.4 n
C17 C18 H18 119.4 n
C18 C19 C20 120.02(10) y
C18 C19 H19 120.0 n
C20 C19 H19 120.0 n
C21 C20 C25 119.44(11) y
C21 C20 C19 120.43(10) y
C25 C20 C19 119.89(10) y
C22 C21 C20 121.41(11) y
C22 C21 H21 119.3 n
C20 C21 H21 119.3 n
C21 C22 C23 119.45(11) y
C21 C22 H22 120.3 n
C23 C22 H22 120.3 n
C24 C23 C22 120.56(11) y
C24 C23 H23 119.7 n
C22 C23 H23 119.7 n
C23 C24 C25 121.42(10) y
C23 C24 H24 119.3 n
C25 C24 H24 119.3 n
C24 C25 C20 117.57(10) y
C24 C25 C26 122.58(10) y
C20 C25 C26 119.25(10) y
C17 C26 C1 118.20(10) y
C17 C26 C25 116.94(10) y
C1 C26 C25 124.65(10) y

loop_
_geom_bond_atom_site_label_1
_geom_bond_atom_site_label_2
_geom_bond_distance
_geom_bond_publ_flag
C1 C14 1.4069(15) y
C1 C26 1.4450(15) y
C1 C2 1.4666(15) y
C2 C3 1.4114(15) y
C2 C7 1.4128(15) y
C3 C4 1.3764(15) y
C3 H3 0.9500 n
C4 C5 1.3949(16) y
C4 H4 0.9500 n
C5 C6 1.3744(16) y
C5 H5 0.9500 n
C6 C7 1.4099(16) y
C6 H6 0.9500 n
C7 C8 1.4623(15) y
C8 C9 1.4081(16) y
C8 C13 1.4093(16) y
C9 C10 1.3769(17) y
C9 H9 0.9500 n
C10 C11 1.3927(18) y
C10 H10 0.9500 n
C11 C12 1.3717(18) y
C11 H11 0.9500 n
C12 C13 1.4061(16) y
C12 H12 0.9500 n
C13 C14 1.4630(16) y
C14 C15 1.4215(16) y
C15 C16 1.3587(16) y
C15 H15 0.9500 n
C16 C17 1.4166(16) y
C16 H16 0.9500 n
C17 C26 1.4149(15) y
C17 C18 1.4320(16) y
C18 C19 1.3517(16) y
C18 H18 0.9500 n
C19 C20 1.4318(16) y
C19 H19 0.9500 n
C20 C21 1.4119(16) y
C20 C25 1.4212(16) y
C21 C22 1.3689(17) y
C21 H21 0.9500 n
C22 C23 1.4030(17) y
C22 H22 0.9500 n
C23 C24 1.3719(16) y
C23 H23 0.9500 n
C24 C25 1.4197(16) y
C24 H24 0.9500 n
C25 C26 1.4598(15) y

loop_
_cod_related_entry_id
_cod_related_entry_database
_cod_related_entry_code
1 ChemSpider 161460
